data_7004969
loop_
_publ_author_name
'Chen, Yin-Qiang'
'Zhang, Jiasheng'
'Cai, Shuyi'
'Hou, Xiu-Feng'
'Schumann, Herbert'
'Jin, Guo-Xin'

_publ_section_title
;
 Syntheses and structures of heterometallic clusters by the reaction of
 o-carboranyl cobaltadichalcogenolato complexes.
;
_journal_issue 7
_journal_name_full 'Dalton transactions (Cambridge, England : 2003)'
_journal_page_first 749
_journal_page_last 758
_journal_paper_doi 10.1039/b614123d
_journal_year 2007
_chemical_formula_sum 'C17 H25 B10 Co3 O5 S2'
_chemical_formula_weight 658.38
_chemical_name_systematic
;
?
;
_space_group_IT_number 61
_symmetry_cell_setting orthorhombic
_symmetry_space_group_name_Hall '-P 2ac 2ab'
_symmetry_space_group_name_H-M 'P b c a'
_atom_sites_solution_hydrogens geom
_atom_sites_solution_primary direct
_atom_sites_solution_secondary difmap
_audit_creation_method SHELXL-97
_cell_angle_alpha 90.00
_cell_angle_beta 90.00
_cell_angle_gamma 90.00
_cell_formula_units_Z 8
_cell_length_a 10.123(3)
_cell_length_b 15.505(4)
_cell_length_c 34.664(9)
_cell_measurement_reflns_used 878
_cell_measurement_temperature 293(2)
_cell_measurement_theta_max 21.084
_cell_measurement_theta_min 2.330
_cell_volume 5441(3)
_computing_cell_refinement 'Bruker SMART'
_computing_data_collection 'Bruker SMART'
_computing_data_reduction 'Bruker SHELXTL'
_computing_molecular_graphics 'Bruker SHELXTL'
_computing_publication_material 'Bruker SHELXTL'
_computing_structure_refinement 'SHELXL-97 (Sheldrick, 1997)'
_computing_structure_solution 'SHELXS-97 (Sheldrick, 1990)'
_diffrn_ambient_temperature 293(2)
_diffrn_measured_fraction_theta_full 1.000
_diffrn_measured_fraction_theta_max 1.000
_diffrn_measurement_device_type 'CCD area detector'
_diffrn_measurement_method 'phi and omega scans'
_diffrn_radiation_monochromator graphite
_diffrn_radiation_source 'fine-focus sealed tube'
_diffrn_radiation_type MoK\a
_diffrn_radiation_wavelength 0.71073
_diffrn_reflns_av_R_equivalents 0.0907
_diffrn_reflns_av_sigmaI/netI 0.1046
_diffrn_reflns_limit_h_max 12
_diffrn_reflns_limit_h_min -11
_diffrn_reflns_limit_k_max 18
_diffrn_reflns_limit_k_min -13
_diffrn_reflns_limit_l_max 41
_diffrn_reflns_limit_l_min -35
_diffrn_reflns_number 21657
_diffrn_reflns_theta_full 25.01
_diffrn_reflns_theta_max 25.01
_diffrn_reflns_theta_min 2.33
_diffrn_standards_decay_% 6.37
_exptl_absorpt_coefficient_mu 1.990
_exptl_absorpt_correction_T_max 0.8258
_exptl_absorpt_correction_T_min 0.7545
_exptl_absorpt_correction_type multi-scan
_exptl_absorpt_process_details sadabs
_exptl_crystal_colour green
_exptl_crystal_density_diffrn 1.608
_exptl_crystal_density_method 'not measured'
_exptl_crystal_description prism
_exptl_crystal_F_000 2640
_exptl_crystal_size_max 0.15
_exptl_crystal_size_mid 0.10
_exptl_crystal_size_min 0.10
_refine_diff_density_max 0.398
_refine_diff_density_min -0.246
_refine_diff_density_rms 0.065
_refine_ls_extinction_method none
_refine_ls_goodness_of_fit_ref 0.773
_refine_ls_hydrogen_treatment constr
_refine_ls_matrix_type full
_refine_ls_number_parameters 344
_refine_ls_number_reflns 4788
_refine_ls_number_restraints 0
_refine_ls_restrained_S_all 0.773
_refine_ls_R_factor_all 0.1007
_refine_ls_R_factor_gt 0.0380
_refine_ls_shift/su_max 0.001
_refine_ls_shift/su_mean 0.000
_refine_ls_structure_factor_coef Fsqd
_refine_ls_weighting_details 'calc w=1/[\s^2^(Fo^2^)+(0.0227P)^2^+0.0000P] where P=(Fo^2^+2Fc^2^)/3'
_refine_ls_weighting_scheme calc
_refine_ls_wR_factor_gt 0.0576
_refine_ls_wR_factor_ref 0.0674
_reflns_number_gt 2454
_reflns_number_total 4788
_reflns_threshold_expression >2sigma(I)
_cod_data_source_file b614123d.txt
_cod_data_source_block f60420f
_cod_depositor_comments
;
The following automatic conversions were performed:
'_symmetry_cell_setting' value 'Orthorhombic' changed to 'orthorhombic'
according to '/home/saulius/struct/CIF-dictionaries/cif_core.dic'
dictionary named 'cif_core.dic' version 2.4.1 from 2010-06-29.

Automatic conversion script
Id: cif_fix_enum 1527 2010-12-29 10:47:43Z saulius 
;
_cod_original_cell_volume 5440(3)
_cod_original_sg_symbol_H-M Pbca
_cod_database_code 7004969

loop_
_symmetry_equiv_pos_as_xyz
'x, y, z'
'-x+1/2, -y, z+1/2'
'-x, y+1/2, -z+1/2'
'x+1/2, -y+1/2, -z'
'-x, -y, -z'
'x-1/2, y, -z-1/2'
'x, -y-1/2, z-1/2'
'-x-1/2, y-1/2, z'

loop_
_atom_site_label
_atom_site_type_symbol
_atom_site_fract_x
_atom_site_fract_y
_atom_site_fract_z
_atom_site_U_iso_or_equiv
_atom_site_adp_type
_atom_site_occupancy
_atom_site_symmetry_multiplicity
_atom_site_calc_flag
_atom_site_refinement_flags
_atom_site_disorder_assembly
_atom_site_disorder_group
Co1 Co 0.89673(6) 0.06873(3) 0.129901(17) 0.03456(17) Uani 1 1 d . . .
Co2 Co 1.10296(6) 0.08295(4) 0.173574(18) 0.04112(18) Uani 1 1 d . . .
Co3 Co 0.91398(6) 0.17779(4) 0.184735(17) 0.03750(17) Uani 1 1 d . . .
S1 S 0.85309(10) 0.20731(7) 0.12348(3) 0.0346(3) Uani 1 1 d . . .
S2 S 1.10289(11) 0.08070(7) 0.10935(3) 0.0357(3) Uani 1 1 d . . .
C1 C 0.9821(4) 0.2483(3) 0.09304(13) 0.0328(12) Uani 1 1 d . . .
C2 C 1.1124(4) 0.1861(2) 0.08711(12) 0.0300(10) Uani 1 1 d . . .
B3 B 1.1292(5) 0.2784(3) 0.11422(16) 0.0364(14) Uani 1 1 d . . .
H3 H 1.1472 0.2797 0.1455 0.044 Uiso 1 1 calc R . .
B4 B 1.0250(5) 0.3539(3) 0.09157(16) 0.0390(15) Uani 1 1 d . . .
H4 H 0.9744 0.4046 0.1081 0.047 Uiso 1 1 calc R . .
B5 B 0.9473(5) 0.3044(3) 0.05162(15) 0.0416(15) Uani 1 1 d . . .
H5 H 0.8472 0.3227 0.0423 0.050 Uiso 1 1 calc R . .
B6 B 1.0029(5) 0.1969(3) 0.04908(15) 0.0384(14) Uani 1 1 d . . .
H6 H 0.9391 0.1448 0.0382 0.046 Uiso 1 1 calc R . .
B7 B 1.2522(5) 0.2455(3) 0.08151(16) 0.0383(15) Uani 1 1 d . . .
H7 H 1.3505 0.2248 0.0914 0.046 Uiso 1 1 calc R . .
B8 B 1.1985(5) 0.3543(4) 0.08342(16) 0.0441(16) Uani 1 1 d . . .
H8 H 1.2628 0.4060 0.0944 0.053 Uiso 1 1 calc R . .
B9 B 1.0869(5) 0.3718(3) 0.04464(15) 0.0457(15) Uani 1 1 d . . .
H9 H 1.0785 0.4350 0.0304 0.055 Uiso 1 1 calc R . .
B10 B 1.0724(6) 0.2741(4) 0.01865(16) 0.0489(17) Uani 1 1 d . . .
H10 H 1.0544 0.2737 -0.0126 0.059 Uiso 1 1 calc R . .
B11 B 1.1736(5) 0.1961(4) 0.04105(15) 0.0415(15) Uani 1 1 d . . .
H11 H 1.2211 0.1437 0.0248 0.050 Uiso 1 1 calc R . .
B12 B 1.2278(6) 0.3045(4) 0.03803(15) 0.0453(16) Uani 1 1 d . . .
H12 H 1.3111 0.3236 0.0195 0.054 Uiso 1 1 calc R . .
C3 C 1.2346(5) 0.1500(3) 0.18874(15) 0.0530(16) Uani 1 1 d . . .
C4 C 1.1793(6) -0.0177(4) 0.18544(17) 0.0657(17) Uani 1 1 d . . .
C5 C 0.9880(5) 0.0904(3) 0.21621(15) 0.0462(14) Uani 1 1 d . . .
C6 C 0.7564(5) 0.1901(3) 0.20657(14) 0.0496(14) Uani 1 1 d . . .
C7 C 0.9860(5) 0.2666(3) 0.20909(15) 0.0464(14) Uani 1 1 d . . .
O1 O 1.3219(3) 0.1924(2) 0.19767(11) 0.0742(12) Uani 1 1 d . . .
O2 O 1.2287(5) -0.0791(3) 0.19580(13) 0.1138(18) Uani 1 1 d . . .
O3 O 0.9706(3) 0.0578(2) 0.24678(10) 0.0625(11) Uani 1 1 d . . .
O4 O 0.6571(4) 0.2002(3) 0.22161(11) 0.0837(13) Uani 1 1 d . . .
O5 O 1.0286(4) 0.3254(2) 0.22465(11) 0.0753(13) Uani 1 1 d . . .
C8 C 0.8688(4) -0.0653(3) 0.13288(16) 0.0443(13) Uani 1 1 d . . .
C9 C 0.7734(5) -0.0249(3) 0.15583(15) 0.0439(14) Uani 1 1 d . . .
C10 C 0.6984(4) 0.0306(3) 0.13238(16) 0.0448(13) Uani 1 1 d . . .
C11 C 0.7457(5) 0.0223(3) 0.09359(16) 0.0505(15) Uani 1 1 d . . .
C12 C 0.8505(5) -0.0379(3) 0.09446(16) 0.0511(15) Uani 1 1 d . . .
C13 C 0.9584(5) -0.1384(3) 0.14438(17) 0.085(2) Uani 1 1 d . . .
H13A H 0.9117 -0.1921 0.1419 0.128 Uiso 1 1 calc R . .
H13B H 0.9860 -0.1308 0.1707 0.128 Uiso 1 1 calc R . .
H13C H 1.0345 -0.1391 0.1279 0.128 Uiso 1 1 calc R . .
C14 C 0.7453(5) -0.0469(3) 0.19734(15) 0.0770(19) Uani 1 1 d . . .
H14A H 0.6836 -0.0939 0.1985 0.115 Uiso 1 1 calc R . .
H14B H 0.7086 0.0025 0.2101 0.115 Uiso 1 1 calc R . .
H14C H 0.8260 -0.0635 0.2099 0.115 Uiso 1 1 calc R . .
C15 C 0.5767(4) 0.0792(3) 0.14403(16) 0.0750(18) Uani 1 1 d . . .
H15A H 0.5012 0.0420 0.1420 0.113 Uiso 1 1 calc R . .
H15B H 0.5652 0.1280 0.1273 0.113 Uiso 1 1 calc R . .
H15C H 0.5858 0.0986 0.1702 0.113 Uiso 1 1 calc R . .
C16 C 0.6823(5) 0.0634(4) 0.05921(16) 0.096(2) Uani 1 1 d . . .
H16A H 0.6164 0.0253 0.0489 0.144 Uiso 1 1 calc R . .
H16B H 0.7482 0.0744 0.0399 0.144 Uiso 1 1 calc R . .
H16C H 0.6417 0.1167 0.0668 0.144 Uiso 1 1 calc R . .
C17 C 0.9243(5) -0.0707(3) 0.05956(15) 0.087(2) Uani 1 1 d . . .
H17A H 0.8801 -0.1206 0.0494 0.131 Uiso 1 1 calc R . .
H17B H 1.0128 -0.0859 0.0669 0.131 Uiso 1 1 calc R . .
H17C H 0.9270 -0.0264 0.0402 0.131 Uiso 1 1 calc R . .

loop_
_atom_site_aniso_label
_atom_site_aniso_U_11
_atom_site_aniso_U_22
_atom_site_aniso_U_33
_atom_site_aniso_U_23
_atom_site_aniso_U_13
_atom_site_aniso_U_12
Co1 0.0358(4) 0.0329(4) 0.0350(4) -0.0004(3) 0.0003(3) -0.0030(3)
Co2 0.0428(4) 0.0416(4) 0.0389(4) 0.0014(3) -0.0059(4) 0.0061(4)
Co3 0.0423(4) 0.0387(4) 0.0315(4) -0.0002(3) 0.0013(4) 0.0015(3)
S1 0.0310(7) 0.0366(7) 0.0361(8) 0.0015(6) 0.0025(6) 0.0007(5)
S2 0.0366(7) 0.0318(7) 0.0387(7) -0.0026(6) 0.0007(6) 0.0043(6)
C1 0.037(3) 0.035(3) 0.027(3) 0.001(2) -0.001(2) 0.005(2)
C2 0.026(3) 0.031(3) 0.034(3) -0.004(2) 0.000(2) 0.003(2)
B3 0.037(4) 0.034(3) 0.039(4) -0.005(3) -0.004(3) -0.004(2)
B4 0.055(4) 0.020(3) 0.042(4) -0.003(3) 0.008(3) 0.005(3)
B5 0.043(4) 0.045(4) 0.037(4) 0.014(3) -0.004(3) 0.000(3)
B6 0.041(4) 0.049(4) 0.026(3) -0.003(3) -0.004(3) 0.000(3)
B7 0.028(3) 0.048(4) 0.039(4) -0.004(3) 0.006(3) -0.005(3)
B8 0.047(4) 0.040(4) 0.046(4) 0.005(3) 0.002(3) -0.009(3)
B9 0.045(4) 0.048(4) 0.044(4) 0.014(3) 0.009(3) 0.002(3)
B10 0.059(4) 0.053(4) 0.035(4) 0.009(3) 0.002(3) -0.006(3)
B11 0.046(4) 0.046(4) 0.033(4) -0.009(3) 0.012(3) 0.002(3)
B12 0.045(4) 0.054(4) 0.036(4) 0.007(3) 0.011(3) -0.008(3)
C3 0.048(4) 0.070(4) 0.041(4) 0.007(3) -0.003(3) 0.014(3)
C4 0.077(4) 0.063(4) 0.057(4) -0.009(3) -0.014(4) 0.019(3)
C5 0.056(3) 0.038(3) 0.045(4) -0.005(3) -0.002(3) -0.008(3)
C6 0.063(4) 0.047(4) 0.038(3) 0.000(3) -0.004(3) 0.003(3)
C7 0.043(3) 0.047(4) 0.050(4) 0.006(3) 0.000(3) 0.011(3)
O1 0.057(3) 0.087(3) 0.079(3) 0.004(2) -0.017(2) -0.011(2)
O2 0.148(4) 0.070(3) 0.123(4) 0.002(3) -0.050(3) 0.049(3)
O3 0.082(3) 0.064(3) 0.042(2) 0.013(2) 0.003(2) 0.007(2)
O4 0.065(3) 0.117(4) 0.070(3) -0.009(3) 0.024(2) 0.001(3)
O5 0.083(3) 0.059(3) 0.084(3) -0.023(2) -0.020(2) -0.008(2)
C8 0.038(3) 0.033(3) 0.061(4) -0.002(3) 0.004(3) -0.002(2)
C9 0.047(4) 0.035(3) 0.050(4) 0.001(3) 0.005(3) -0.016(3)
C10 0.029(3) 0.039(3) 0.066(4) -0.009(3) -0.003(3) -0.010(2)
C11 0.050(4) 0.046(4) 0.056(4) 0.004(3) -0.018(3) -0.026(3)
C12 0.045(3) 0.051(4) 0.057(4) -0.015(3) 0.002(3) -0.018(3)
C13 0.070(5) 0.039(3) 0.147(6) 0.002(4) -0.007(4) -0.004(3)
C14 0.094(5) 0.070(4) 0.066(5) 0.012(4) 0.015(4) -0.036(3)
C15 0.040(3) 0.062(4) 0.124(5) -0.027(4) -0.003(3) -0.005(3)
C16 0.095(5) 0.105(5) 0.087(5) 0.029(4) -0.050(4) -0.042(4)
C17 0.087(5) 0.095(5) 0.079(5) -0.050(4) 0.027(4) -0.029(4)

loop_
_atom_type_symbol
_atom_type_description
_atom_type_scat_dispersion_real
_atom_type_scat_dispersion_imag
_atom_type_scat_source
C C 0.0033 0.0016 'International Tables Vol C Tables 4.2.6.8 and 6.1.1.4'
H H 0.0000 0.0000 'International Tables Vol C Tables 4.2.6.8 and 6.1.1.4'
B B 0.0013 0.0007 'International Tables Vol C Tables 4.2.6.8 and 6.1.1.4'
S S 0.1246 0.1234 'International Tables Vol C Tables 4.2.6.8 and 6.1.1.4'
Co Co 0.3494 0.9721 'International Tables Vol C Tables 4.2.6.8 and 6.1.1.4'
O O 0.0106 0.0060 'International Tables Vol C Tables 4.2.6.8 and 6.1.1.4'

loop_
_geom_angle_atom_site_label_1
_geom_angle_atom_site_label_2
_geom_angle_atom_site_label_3
_geom_angle
_geom_angle_site_symmetry_1
_geom_angle_site_symmetry_3
_geom_angle_publ_flag
C10 Co1 C8 65.76(17) . . ?
C10 Co1 C11 39.87(18) . . ?
C8 Co1 C11 66.04(19) . . ?
C10 Co1 C12 65.81(19) . . ?
C8 Co1 C12 39.12(17) . . ?
C11 Co1 C12 39.15(17) . . ?
C10 Co1 C9 39.02(17) . . ?
C8 Co1 C9 38.78(16) . . ?
C11 Co1 C9 65.9(2) . . ?
C12 Co1 C9 65.11(19) . . ?
C10 Co1 S1 95.02(13) . . ?
C8 Co1 S1 160.48(13) . . ?
C11 Co1 S1 97.30(15) . . ?
C12 Co1 S1 131.27(17) . . ?
C9 Co1 S1 126.41(15) . . ?
C10 Co1 S2 160.16(15) . . ?
C8 Co1 S2 103.04(13) . . ?
C11 Co1 S2 121.37(17) . . ?
C12 Co1 S2 95.01(14) . . ?
C9 Co1 S2 138.66(15) . . ?
S1 Co1 S2 94.29(5) . . ?
C10 Co1 Co3 102.86(14) . . ?
C8 Co1 Co3 128.96(15) . . ?
C11 Co1 Co3 136.17(17) . . ?
C12 Co1 Co3 165.41(15) . . ?
C9 Co1 Co3 100.30(14) . . ?
S1 Co1 Co3 56.13(4) . . ?
S2 Co1 Co3 96.88(4) . . ?
C10 Co1 Co2 140.64(16) . . ?
C8 Co1 Co2 99.44(13) . . ?
C11 Co1 Co2 164.54(15) . . ?
C12 Co1 Co2 125.85(16) . . ?
C9 Co1 Co2 106.61(14) . . ?
S1 Co1 Co2 97.91(4) . . ?
S2 Co1 Co2 54.59(4) . . ?
Co3 Co1 Co2 56.79(2) . . ?
C3 Co2 C4 96.8(2) . . ?
C3 Co2 C5 101.3(2) . . ?
C4 Co2 C5 98.0(2) . . ?
C3 Co2 S2 107.85(17) . . ?
C4 Co2 S2 102.49(19) . . ?
C5 Co2 S2 141.71(15) . . ?
C3 Co2 Co3 100.88(16) . . ?
C4 Co2 Co3 145.74(19) . . ?
C5 Co2 Co3 49.89(15) . . ?
S2 Co2 Co3 99.64(4) . . ?
C3 Co2 Co1 146.20(17) . . ?
C4 Co2 Co1 114.12(18) . . ?
C5 Co2 Co1 88.04(15) . . ?
S2 Co2 Co1 54.09(4) . . ?
Co3 Co2 Co1 60.82(3) . . ?
C7 Co3 C6 94.8(2) . . ?
C7 Co3 C5 96.8(2) . . ?
C6 Co3 C5 100.8(2) . . ?
C7 Co3 S1 113.75(17) . . ?
C6 Co3 S1 97.69(16) . . ?
C5 Co3 S1 142.61(15) . . ?
C7 Co3 Co2 102.77(15) . . ?
C6 Co3 Co2 146.64(16) . . ?
C5 Co3 Co2 49.53(15) . . ?
S1 Co3 Co2 100.76(4) . . ?
C7 Co3 Co1 153.96(16) . . ?
C6 Co3 Co1 109.10(16) . . ?
C5 Co3 Co1 88.96(15) . . ?
S1 Co3 Co1 54.18(4) . . ?
Co2 Co3 Co1 62.39(3) . . ?
C1 S1 Co1 105.01(14) . . ?
C1 S1 Co3 115.22(15) . . ?
Co1 S1 Co3 69.69(4) . . ?
C2 S2 Co1 105.26(13) . . ?
C2 S2 Co2 114.31(13) . . ?
Co1 S2 Co2 71.32(4) . . ?
C2 C1 B4 110.9(3) . . ?
C2 C1 B5 110.9(3) . . ?
B4 C1 B5 62.5(3) . . ?
C2 C1 B3 61.3(3) . . ?
B4 C1 B3 62.0(3) . . ?
B5 C1 B3 113.4(4) . . ?
C2 C1 B6 61.5(3) . . ?
B4 C1 B6 112.8(4) . . ?
B5 C1 B6 61.5(3) . . ?
B3 C1 B6 113.2(3) . . ?
C2 C1 S1 116.6(3) . . ?
B4 C1 S1 123.1(3) . . ?
B5 C1 S1 121.5(3) . . ?
B3 C1 S1 118.3(3) . . ?
B6 C1 S1 116.2(3) . . ?
C1 C2 B7 111.4(3) . . ?
C1 C2 B11 110.6(3) . . ?
B7 C2 B11 63.0(3) . . ?
C1 C2 B3 61.6(2) . . ?
B7 C2 B3 62.0(3) . . ?
B11 C2 B3 113.4(3) . . ?
C1 C2 B6 61.7(3) . . ?
B7 C2 B6 113.2(4) . . ?
B11 C2 B6 61.0(3) . . ?
B3 C2 B6 113.5(3) . . ?
C1 C2 S2 115.6(3) . . ?
B7 C2 S2 125.6(3) . . ?
B11 C2 S2 119.7(3) . . ?
B3 C2 S2 121.6(3) . . ?
B6 C2 S2 112.1(3) . . ?
C2 B3 C1 57.1(2) . . ?
C2 B3 B8 105.5(4) . . ?
C1 B3 B8 105.7(4) . . ?
C2 B3 B4 104.5(4) . . ?
C1 B3 B4 58.2(3) . . ?
B8 B3 B4 61.1(3) . . ?
C2 B3 B7 58.5(3) . . ?
C1 B3 B7 105.0(4) . . ?
B8 B3 B7 60.9(3) . . ?
B4 B3 B7 109.2(4) . . ?
C1 B4 B3 59.9(3) . . ?
C1 B4 B9 105.7(4) . . ?
B3 B4 B9 107.7(4) . . ?
C1 B4 B5 59.3(3) . . ?
B3 B4 B5 109.1(4) . . ?
B9 B4 B5 60.3(3) . . ?
C1 B4 B8 105.2(4) . . ?
B3 B4 B8 58.8(3) . . ?
B9 B4 B8 60.2(3) . . ?
B5 B4 B8 108.4(4) . . ?
C1 B5 B6 59.8(3) . . ?
C1 B5 B10 105.1(4) . . ?
B6 B5 B10 59.2(3) . . ?
C1 B5 B4 58.2(3) . . ?
B6 B5 B4 107.9(4) . . ?
B10 B5 B4 107.6(4) . . ?
C1 B5 B9 104.4(4) . . ?
B6 B5 B9 107.2(4) . . ?
B10 B5 B9 59.9(3) . . ?
B4 B5 B9 59.8(3) . . ?
C2 B6 C1 56.8(2) . . ?
C2 B6 B10 105.6(4) . . ?
C1 B6 B10 105.3(4) . . ?
C2 B6 B11 59.2(3) . . ?
C1 B6 B11 105.2(4) . . ?
B10 B6 B11 60.7(3) . . ?
C2 B6 B5 104.9(4) . . ?
C1 B6 B5 58.8(3) . . ?
B10 B6 B5 60.6(3) . . ?
B11 B6 B5 109.2(4) . . ?
C2 B7 B3 59.6(3) . . ?
C2 B7 B8 104.8(3) . . ?
B3 B7 B8 58.9(3) . . ?
C2 B7 B12 105.0(4) . . ?
B3 B7 B12 107.3(4) . . ?
B8 B7 B12 60.0(3) . . ?
C2 B7 B11 59.1(3) . . ?
B3 B7 B11 108.3(4) . . ?
B8 B7 B11 107.5(4) . . ?
B12 B7 B11 59.6(3) . . ?
B3 B8 B7 60.2(3) . . ?
B3 B8 B9 108.2(4) . . ?
B7 B8 B9 108.2(4) . . ?
B3 B8 B12 108.5(4) . . ?
B7 B8 B12 60.2(3) . . ?
B9 B8 B12 60.2(3) . . ?
B3 B8 B4 60.1(3) . . ?
B7 B8 B4 107.8(4) . . ?
B9 B8 B4 59.5(3) . . ?
B12 B8 B4 107.7(4) . . ?
B4 B9 B10 107.8(4) . . ?
B4 B9 B5 59.9(3) . . ?
B10 B9 B5 59.9(3) . . ?
B4 B9 B8 60.3(3) . . ?
B10 B9 B8 107.9(4) . . ?
B5 B9 B8 108.3(4) . . ?
B4 B9 B12 108.1(4) . . ?
B10 B9 B12 60.0(3) . . ?
B5 B9 B12 108.1(4) . . ?
B8 B9 B12 59.9(3) . . ?
B6 B10 B11 59.8(3) . . ?
B6 B10 B9 108.3(4) . . ?
B11 B10 B9 108.3(4) . . ?
B6 B10 B5 60.2(3) . . ?
B11 B10 B5 108.2(4) . . ?
B9 B10 B5 60.2(3) . . ?
B6 B10 B12 108.1(4) . . ?
B11 B10 B12 60.1(3) . . ?
B9 B10 B12 60.4(3) . . ?
B5 B10 B12 108.6(4) . . ?
C2 B11 B6 59.8(3) . . ?
C2 B11 B10 105.1(4) . . ?
B6 B11 B10 59.5(3) . . ?
C2 B11 B12 104.6(4) . . ?
B6 B11 B12 108.0(4) . . ?
B10 B11 B12 60.2(3) . . ?
C2 B11 B7 58.0(3) . . ?
B6 B11 B7 108.2(4) . . ?
B10 B11 B7 108.1(4) . . ?
B12 B11 B7 60.1(3) . . ?
B11 B12 B10 59.7(3) . . ?
B11 B12 B8 107.9(4) . . ?
B10 B12 B8 107.6(4) . . ?
B11 B12 B9 107.4(4) . . ?
B10 B12 B9 59.6(3) . . ?
B8 B12 B9 59.9(3) . . ?
B11 B12 B7 60.3(3) . . ?
B10 B12 B7 107.9(4) . . ?
B8 B12 B7 59.8(3) . . ?
B9 B12 B7 107.6(4) . . ?
O1 C3 Co2 178.0(5) . . ?
O2 C4 Co2 174.7(6) . . ?
O3 C5 Co2 140.0(4) . . ?
O3 C5 Co3 139.4(4) . . ?
Co2 C5 Co3 80.6(2) . . ?
O4 C6 Co3 177.4(5) . . ?
O5 C7 Co3 177.7(5) . . ?
C9 C8 C12 108.1(4) . . ?
C9 C8 C13 127.0(5) . . ?
C12 C8 C13 123.8(5) . . ?
C9 C8 Co1 71.2(3) . . ?
C12 C8 Co1 70.9(3) . . ?
C13 C8 Co1 132.7(3) . . ?
C8 C9 C10 108.5(5) . . ?
C8 C9 C14 124.9(5) . . ?
C10 C9 C14 126.1(5) . . ?
C8 C9 Co1 70.0(3) . . ?
C10 C9 Co1 69.7(3) . . ?
C14 C9 Co1 132.3(3) . . ?
C9 C10 C11 107.9(5) . . ?
C9 C10 C15 126.5(5) . . ?
C11 C10 C15 124.9(5) . . ?
C9 C10 Co1 71.3(3) . . ?
C11 C10 Co1 70.5(3) . . ?
C15 C10 Co1 131.0(3) . . ?
C12 C11 C10 106.8(5) . . ?
C12 C11 C16 128.3(6) . . ?
C10 C11 C16 124.5(5) . . ?
C12 C11 Co1 70.6(3) . . ?
C10 C11 Co1 69.6(3) . . ?
C16 C11 Co1 129.9(3) . . ?
C8 C12 C11 108.5(5) . . ?
C8 C12 C17 126.1(5) . . ?
C11 C12 C17 125.2(6) . . ?
C8 C12 Co1 70.0(3) . . ?
C11 C12 Co1 70.2(3) . . ?
C17 C12 Co1 128.3(3) . . ?

loop_
_geom_bond_atom_site_label_1
_geom_bond_atom_site_label_2
_geom_bond_distance
_geom_bond_site_symmetry_2
_geom_bond_publ_flag
Co1 C10 2.094(4) . ?
Co1 C8 2.100(4) . ?
Co1 C11 2.107(5) . ?
Co1 C12 2.112(5) . ?
Co1 C9 2.115(5) . ?
Co1 S1 2.2048(13) . ?
Co1 S2 2.2129(13) . ?
Co1 Co3 2.5501(10) . ?
Co1 Co2 2.5881(10) . ?
Co2 C3 1.770(6) . ?
Co2 C4 1.790(6) . ?
Co2 C5 1.885(5) . ?
Co2 S2 2.2267(14) . ?
Co2 Co3 2.4436(10) . ?
Co3 C7 1.773(5) . ?
Co3 C6 1.776(5) . ?
Co3 C5 1.895(5) . ?
Co3 S1 2.2579(14) . ?
S1 C1 1.795(4) . ?
S2 C2 1.810(4) . ?
C1 C2 1.647(5) . ?
C1 B4 1.694(6) . ?
C1 B5 1.715(6) . ?
C1 B3 1.724(6) . ?
C1 B6 1.733(6) . ?
C2 B7 1.699(6) . ?
C2 B11 1.719(6) . ?
C2 B3 1.720(6) . ?
C2 B6 1.731(6) . ?
B3 B8 1.737(7) . ?
B3 B4 1.760(7) . ?
B3 B7 1.760(7) . ?
B4 B9 1.765(7) . ?
B4 B5 1.768(7) . ?
B4 B8 1.779(7) . ?
B5 B6 1.762(7) . ?
B5 B10 1.769(7) . ?
B5 B9 1.774(7) . ?
B6 B10 1.745(7) . ?
B6 B11 1.750(7) . ?
B7 B8 1.773(7) . ?
B7 B12 1.781(7) . ?
B7 B11 1.785(7) . ?
B8 B9 1.777(7) . ?
B8 B12 1.777(7) . ?
B9 B10 1.768(7) . ?
B9 B12 1.781(7) . ?
B10 B11 1.765(7) . ?
B10 B12 1.774(8) . ?
B11 B12 1.771(7) . ?
C3 O1 1.144(5) . ?
C4 O2 1.133(5) . ?
C5 O3 1.187(5) . ?
C6 O4 1.143(5) . ?
C7 O5 1.143(5) . ?
C8 C9 1.399(6) . ?
C8 C12 1.410(6) . ?
C8 C13 1.505(6) . ?
C9 C10 1.406(6) . ?
C9 C14 1.506(6) . ?
C10 C11 1.433(6) . ?
C10 C15 1.500(6) . ?
C11 C12 1.413(6) . ?
C11 C16 1.496(6) . ?
C12 C17 1.510(6) . ?
